data_2104968
loop_
_publ_author_name
'Deutsch, Maxime'
'Claiser, Nicolas'
'Gillet, Jean-Michel'
'Lecomte, Claude'
'Sakiyama, Hiroshi'
'Tone, Katsuya'
'Souhassou, Mohamed'

_publ_section_title
;
 <i>d</i>-Orbital orientation in a dimer cobalt complex: link to
 magnetic properties?
;
_journal_coeditor_code GW5014
_journal_issue 4
_journal_name_full 'Acta Crystallographica Section B'
_journal_page_first 324
_journal_page_last 332
_journal_paper_doi 10.1107/S0108768111022671
_journal_volume 67
_journal_year 2011
_chemical_formula_moiety 'C30 H50 Co2 N4 O6, 2 (C24 H20 B), 2(C3 H6 O), 2(H2 O)'
_chemical_formula_sum 'C84 H106 B2 Co2 N4 O10'
_chemical_formula_weight 1471.27
_space_group_IT_number 15
_symmetry_cell_setting monoclinic
_symmetry_space_group_name_Hall '-C 2yc'
_symmetry_space_group_name_H-M 'C 1 2/c 1'
_atom_sites_solution_hydrogens direct
_atom_sites_solution_primary direct
_atom_sites_solution_secondary direct
_audit_creation_method
;
CrysAlisPro, Oxford Diffraction Ltd.,
Version 1.171.34.9 (release 08-12-2009 CrysAlis171 .NET)
(compiled Dec  8 2009,17:31:18)
;
_cell_angle_alpha 90.0
_cell_angle_beta 96.176(3)
_cell_angle_gamma 90.0
_cell_formula_units_Z 4
_cell_length_a 22.8118(8)
_cell_length_b 19.2667(7)
_cell_length_c 17.3077(6)
_cell_measurement_reflns_used 207312
_cell_measurement_temperature 100
_cell_measurement_theta_max 53.8004
_cell_measurement_theta_min 2.9374
_cell_volume 7562.7(5)
_computing_cell_refinement
;
CrysAlisPro, Oxford Diffraction Ltd.,
Version 1.171.34.9 (release 08-12-2009 CrysAlis171 .NET)
(compiled Dec  8 2009,17:31:18)
;
_computing_data_collection
;
CrysAlisPro, Oxford Diffraction Ltd.,
Version 1.171.34.9 (release 08-12-2009 CrysAlis171 .NET)
(compiled Dec  8 2009,17:31:18)
;
_computing_data_reduction
;
CrysAlisPro, Oxford Diffraction Ltd.,
Version 1.171.34.9 (release 08-12-2009 CrysAlis171 .NET)
(compiled Dec  8 2009,17:31:18)
;
_computing_structure_refinement SHELXL-97
_computing_structure_solution SHELXS-97
_diffrn_ambient_temperature 100
_diffrn_detector_area_resol_mean 10.4508
_diffrn_measured_fraction_theta_full 0.999
_diffrn_measured_fraction_theta_max 0.741
_diffrn_measurement_device_type 'SuperNova, Dual, Cu at zero, Atlas'
_diffrn_measurement_method '\w scans'
_diffrn_radiation_monochromator mirror
_diffrn_radiation_source 'SuperNova (Mo) X-ray Source'
_diffrn_radiation_type 'Mo K\a'
_diffrn_radiation_wavelength 0.7107
_diffrn_reflns_av_R_equivalents 0.0479
_diffrn_reflns_av_sigmaI/netI 0.1107
_diffrn_reflns_limit_h_max 51
_diffrn_reflns_limit_h_min -50
_diffrn_reflns_limit_k_max 43
_diffrn_reflns_limit_k_min -43
_diffrn_reflns_limit_l_max 39
_diffrn_reflns_limit_l_min -39
_diffrn_reflns_number 830189
_diffrn_reflns_theta_full 52.6
_diffrn_reflns_theta_max 53.9105
_diffrn_reflns_theta_min 2.9374
_exptl_absorpt_coefficient_mu 0.504
_exptl_absorpt_correction_T_max 0.911
_exptl_absorpt_correction_T_min 0.817
_exptl_absorpt_correction_type gaussian
_exptl_absorpt_process_details
;
CrysAlisPro, Oxford Diffraction Ltd.,
Version 1.171.34.9 (release 08-12-2009 CrysAlis171 .NET)
(compiled Dec  8 2009,17:31:18)
Numerical absorption correction based on gaussian integration over
   a multifaceted crystal model
;
_exptl_crystal_colour pink
_exptl_crystal_density_diffrn 1.293
_exptl_crystal_density_method 'not measured'
_exptl_crystal_description cube
_exptl_crystal_F_000 3128
_exptl_crystal_size_max 0.4005
_exptl_crystal_size_mid 0.3292
_exptl_crystal_size_min 0.1846
_refine_diff_density_max 1.008
_refine_diff_density_min -0.53
_refine_ls_extinction_method none
_refine_ls_goodness_of_fit_ref 1.73
_refine_ls_hydrogen_treatment refall
_refine_ls_matrix_type full
_refine_ls_number_constraints 1
_refine_ls_number_parameters 1683
_refine_ls_number_reflns 34641
_refine_ls_number_restraints 0
_refine_ls_R_factor_gt 0.0246
_refine_ls_shift/su_max 0.01
_refine_ls_structure_factor_coef F
_refine_ls_weighting_scheme sigma
_refine_ls_wR_factor_ref 0.0346
_reflns_number_gt 34641
_reflns_number_total 46036
_reflns_threshold_expression I>3sigma
_cod_data_source_file gw5014.cif
_cod_data_source_block I
_cod_database_code 2104968

loop_
_symmetry_equiv_pos_as_xyz
'x, y, z'
'-x, y, -z+1/2'
'-x, -y, -z'
'x, -y, z-1/2'
'x+1/2, y+1/2, z'
'-x+1/2, y+1/2, -z+1/2'
'-x+1/2, -y+1/2, -z'
'x+1/2, -y+1/2, z-1/2'

loop_
_atom_site_type_symbol
_atom_site_label
_atom_site_fract_x
_atom_site_fract_y
_atom_site_fract_z
_atom_site_U_iso_or_equiv
_atom_site_adp_type
_atom_site_calc_flag
_atom_site_occupancy
Co CO1 0. 0.275760000 0.25000 0.009692000 Uani d 1
Co CO2 0. 0.108070000 0.25000 0.009690000 Uani d 1
B B 0.21095(2) 0.48449(3) 0.54175(3) 0.0131100(10) Uani d 1
O O1 0.00972(2) 0.19142(2) 0.18004(2) 0.0112200(10) Uani d 1
O O5 0.08965(2) 0.30308(2) 0.24018(2) 0.0152500(10) Uani d 1
O O6 0.08230(2) 0.08412(2) 0.31517(2) 0.0151280(10) Uani d 1
O O7 0.16083(2) 0.18235(2) 0.36456(3) 0.0206250(10) Uani d 1
O O8 0.18031(2) 0.21879(3) 0.21435(3) 0.022860(10) Uani d 1
N N1 -0.02545(2) 0.33887(2) 0.14456(2) 0.0127730(10) Uani d 1
N N4 0.04510(2) 0.04223(2) 0.16917(2) 0.0125100(10) Uani d 1
C C1 0.01519(2) 0.18993(2) 0.10396(2) 0.0105920(10) Uani d 1
C C2 -0.01416(2) 0.23923(2) 0.05333(3) 0.0120070(10) Uani d 1
C C3 -0.00785(2) 0.23639(2) -0.02579(3) 0.0143900(10) Uani d 1
C C4 0.02663(2) 0.18593(2) -0.05764(3) 0.0148760(10) Uani d 1
C C5 0.05551(2) 0.13750(2) -0.00686(3) 0.0139680(10) Uani d 1
C C6 0.05032(2) 0.13889(2) 0.07304(2) 0.0117900(10) Uani d 1
C C7 -0.05493(2) 0.29148(3) 0.08388(3) 0.0137990(10) Uani d 1
C C10 0.02086(2) 0.37868(3) 0.11076(3) 0.017430(10) Uani d 1
C C11 0.03114(3) 0.18474(3) -0.14386(3) 0.022490(10) Uani d 1
C C12 0.08373(2) 0.08845(2) 0.12748(3) 0.0135520(10) Uani d 1
C C13 0.08284(2) -0.00566(3) 0.21974(3) 0.0177950(10) Uani d 1
C C15 0.00732(2) 0.00104(3) 0.11191(3) 0.0169470(10) Uani d 1
C C23 -0.06968(2) 0.38900(3) 0.16749(3) 0.018140(10) Uani d 1
C C24 0.11781(2) 0.35307(3) 0.29322(3) 0.018770(10) Uani d 1
C C29 0.11949(2) 0.03329(3) 0.28448(3) 0.018380(10) Uani d 1
C C101 0.17594(2) 0.53141(2) 0.47193(3) 0.0126600(10) Uani d 1
C C102 0.17081(2) 0.51433(2) 0.39256(3) 0.0139830(10) Uani d 1
C C103 0.13489(2) 0.55192(3) 0.33654(3) 0.0158100(10) Uani d 1
C C104 0.10308(2) 0.60898(3) 0.35858(3) 0.017610(10) Uani d 1
C C105 0.10832(2) 0.62884(3) 0.43661(3) 0.018830(10) Uani d 1
C C106 0.14422(2) 0.59061(3) 0.49141(3) 0.0163880(10) Uani d 1
C C107 0.25782(2) 0.43104(2) 0.50582(3) 0.0134870(10) Uani d 1
C C108 0.31867(2) 0.44374(3) 0.50611(3) 0.016950(10) Uani d 1
C C109 0.35678(2) 0.39705(3) 0.47456(3) 0.020820(10) Uani d 1
C C110 0.33526(2) 0.33547(3) 0.44006(3) 0.020610(10) Uani d 1
C C111 0.27516(3) 0.32137(3) 0.43792(3) 0.019460(10) Uani d 1
C C112 0.23781(2) 0.36808(3) 0.47043(3) 0.016770(10) Uani d 1
C C113 0.16138(2) 0.43859(3) 0.58286(3) 0.0155970(10) Uani d 1
C C114 0.17760(3) 0.38061(3) 0.62972(3) 0.022590(10) Uani d 1
C C115 0.13690(3) 0.34169(3) 0.66677(4) 0.028430(10) Uani d 1
C C116 0.07752(3) 0.36053(4) 0.65905(3) 0.029590(10) Uani d 1
C C117 0.05956(3) 0.41771(4) 0.61351(4) 0.028290(10) Uani d 1
C C118 0.10084(2) 0.45500(3) 0.57606(3) 0.021180(10) Uani d 1
C C119 0.24499(2) 0.53845(2) 0.60562(3) 0.0138960(10) Uani d 1
C C120 0.28055(2) 0.59229(3) 0.58066(3) 0.017910(10) Uani d 1
C C121 0.30970(3) 0.64029(3) 0.63165(3) 0.021550(10) Uani d 1
C C122 0.30395(2) 0.63665(3) 0.71121(4) 0.022740(10) Uani d 1
C C123 0.26890(2) 0.58448(3) 0.73808(3) 0.022210(10) Uani d 1
C C124 0.24023(2) 0.53662(3) 0.68596(3) 0.017730(10) Uani d 1
C C125 0.18016(3) 0.24580(4) 0.08053(4) 0.026960(10) Uani d 1
C C126 0.20242(2) 0.20916(3) 0.15388(3) 0.019510(10) Uani d 1
C C127 0.25152(4) 0.15962(6) 0.15174(5) 0.05276(3) Uani d 1
H H1 0.1839(6) 0.1891(6) 0.3241(8) 0.035(3) Uiso d 1
H H2 0.1858(5) 0.1671(6) 0.4059(7) 0.042(3) Uiso d 1
H H3 -0.0303(4) 0.2732(5) -0.0621(5) 0.031(2) Uiso d 1
H H5 0.0823(4) 0.0993(5) -0.0283(5) 0.035(2) Uiso d 1
H H7A -0.0748(4) 0.3216(4) 0.0369(5) 0.030(2) Uiso d 1
H H7B -0.0882(4) 0.2649(4) 0.1093(5) 0.027(2) Uiso d 1
H H10A 0.0405(4) 0.4137(5) 0.1525(5) 0.033(2) Uiso d 1
H H10B 0.0537(4) 0.3443(5) 0.0954(5) 0.036(2) Uiso d 1
H H10C 0.0023(4) 0.4054(5) 0.0601(5) 0.042(2) Uiso d 1
H H11A 0.0615(4) 0.1469(5) -0.1591(6) 0.047(3) Uiso d 1
H H11B -0.0105(5) 0.1722(6) -0.1740(7) 0.057(3) Uiso d 1
H H11C 0.0477(5) 0.2324(6) -0.1624(6) 0.064(3) Uiso d 1
H H12A 0.1104(4) 0.1165(4) 0.1708(5) 0.027(2) Uiso d 1
H H12B 0.1117(4) 0.0570(5) 0.0960(5) 0.036(2) Uiso d 1
H H13A 0.1115(4) -0.0341(5) 0.1868(5) 0.039(2) Uiso d 1
H H13B 0.0537(4) -0.0406(5) 0.2430(5) 0.030(2) Uiso d 1
H H15A -0.0209(4) 0.0340(5) 0.0764(5) 0.032(2) Uiso d 1
H H15B -0.0189(4) -0.0326(5) 0.1417(5) 0.037(2) Uiso d 1
H H15C 0.0335(4) -0.0283(5) 0.0775(5) 0.039(2) Uiso d 1
H H23A -0.0468(4) 0.4243(5) 0.2068(5) 0.030(2) Uiso d 1
H H23B -0.0887(4) 0.4168(5) 0.1179(5) 0.038(2) Uiso d 1
H H24A 0.1404(4) 0.3906(5) 0.2617(5) 0.043(2) Uiso d 1
H H24B 0.1479(4) 0.3275(5) 0.3339(6) 0.033(2) Uiso d 1
H H29A 0.1560(4) 0.0589(5) 0.2631(5) 0.030(2) Uiso d 1
H H29B 0.1351(4) -0.0019(5) 0.3281(5) 0.042(2) Uiso d 1
H H102 0.1941(4) 0.4715(5) 0.3751(5) 0.032(2) Uiso d 1
H H103 0.1321(4) 0.5373(5) 0.2778(5) 0.041(2) Uiso d 1
H H104 0.0756(4) 0.6369(5) 0.3168(6) 0.037(2) Uiso d 1
H H105 0.0852(4) 0.6729(5) 0.4540(6) 0.049(2) Uiso d 1
H H106 0.1471(4) 0.6057(5) 0.5502(6) 0.038(2) Uiso d 1
H H108 0.3374(4) 0.4893(5) 0.5327(5) 0.043(2) Uiso d 1
H H109 0.4020(4) 0.4079(5) 0.4782(6) 0.053(3) Uiso d 1
H H110 0.3638(5) 0.2999(5) 0.4180(6) 0.051(3) Uiso d 1
H H111 0.2577(4) 0.2748(5) 0.4134(6) 0.050(2) Uiso d 1
H H112 0.1931(4) 0.3546(5) 0.4700(6) 0.040(2) Uiso d 1
H H114 0.2230(5) 0.3665(6) 0.6366(7) 0.042(3) Uiso d 1
H H115 0.1521(5) 0.2993(5) 0.7008(7) 0.055(3) Uiso d 1
H H116 0.0492(5) 0.3283(6) 0.6871(7) 0.065(3) Uiso d 1
H H117 0.0164(4) 0.4373(5) 0.6055(6) 0.064(3) Uiso d 1
H H118 0.0849(4) 0.4978(5) 0.5418(6) 0.044(2) Uiso d 1
H H120 0.2848(4) 0.5969(5) 0.5207(6) 0.037(2) Uiso d 1
H H121 0.3361(5) 0.6784(5) 0.6092(6) 0.049(2) Uiso d 1
H H122 0.3261(4) 0.6724(5) 0.7506(6) 0.050(2) Uiso d 1
H H123 0.2645(4) 0.5807(5) 0.7977(6) 0.048(2) Uiso d 1
H H124 0.2147(4) 0.4971(5) 0.7083(5) 0.038(2) Uiso d 1
H H125 0.2065(6) 0.2904(7) 0.0766(8) 0.071(4) Uiso d 1
H H126 0.1369(5) 0.2632(6) 0.0850(7) 0.064(3) Uiso d 1
H H127 0.1817(5) 0.2114(6) 0.0342(7) 0.077(3) Uiso d 1
H H128 0.2847(9) 0.1870(9) 0.1250(10) 0.129(7) Uiso d 1
H H129 0.2657(7) 0.1373(8) 0.2070(9) 0.083(4) Uiso d 1
H H130 0.2307(9) 0.1158(10) 0.1180(10) 0.087(6) Uiso d 1
H H01 0.1175(5) 0.2712(5) 0.2265(6) 0.027(2) Uiso d 1
H H02 0.1068(5) 0.1192(6) 0.3372(6) 0.030(3) Uiso d 1

loop_
_atom_site_aniso_label
_atom_site_aniso_U_11
_atom_site_aniso_U_22
_atom_site_aniso_U_33
_atom_site_aniso_U_12
_atom_site_aniso_U_13
_atom_site_aniso_U_23
CO1 0.00984(3) 0.00775(3) 0.01153(3) 0. 0.00262(2) 0.
CO2 0.01236(3) 0.00768(3) 0.00867(3) 0. -0.00106(2) 0.
B 0.0130(2) 0.0128(2) 0.0132(2) -0.00008(15) 0.00060(10) -0.00050(10)
O1 0.01540(10) 0.00910(10) 0.00910(10) 0.00122(10) 0.00174(9) 0.00040(9)
O5 0.01100(10) 0.01650(10) 0.01830(10) -0.00060(10) 0.00360(10) -0.00290(10)
O6 0.01530(10) 0.01540(10) 0.01400(10) 0.00330(10) -0.00300(10) -0.00290(10)
O7 0.0181(2) 0.0235(2) 0.0199(2) -0.00009(14) -0.00040(10) 0.00270(10)
O8 0.0186(2) 0.0276(2) 0.0227(2) 0.0065(2) 0.00660(10) 0.0005(2)
N1 0.01270(10) 0.00990(10) 0.0159(2) 0.00170(10) 0.00430(10) 0.00230(10)
N4 0.0169(2) 0.00950(10) 0.01060(10) 0.00180(10) -0.00180(10) -0.00050(10)
C1 0.01210(10) 0.01020(10) 0.00930(10) 0.00080(10) 0.00100(10) 0.00080(10)
C2 0.0132(2) 0.0116(2) 0.01110(10) 0.00100(10) 0.00120(10) 0.00230(10)
C3 0.0183(2) 0.0138(2) 0.0108(2) 0.00040(10) 0.00090(10) 0.00250(10)
C4 0.0204(2) 0.0144(2) 0.00970(10) -0.00100(10) 0.00210(10) 0.00060(10)
C5 0.0179(2) 0.0133(2) 0.0106(2) 0.00040(10) 0.00260(10) -0.00100(10)
C6 0.0139(2) 0.0111(2) 0.01020(10) 0.00130(10) 0.00110(10) -0.00040(10)
C7 0.0123(2) 0.0138(2) 0.0152(2) 0.00230(10) 0.00150(10) 0.00290(10)
C10 0.0187(2) 0.0139(2) 0.0199(2) -0.0018(2) 0.0063(2) 0.0037(2)
C11 0.0348(3) 0.0220(2) 0.0106(2) 0.0006(2) 0.0042(2) 0.0008(2)
C12 0.0140(2) 0.0133(2) 0.0130(2) 0.00300(10) -0.00006(13) -0.00050(10)
C13 0.0261(2) 0.0123(2) 0.0142(2) 0.0071(2) -0.0026(2) -0.00030(10)
C15 0.0242(2) 0.0127(2) 0.0133(2) -0.0013(2) -0.0019(2) -0.00280(10)
C23 0.0190(2) 0.0129(2) 0.0228(2) 0.0061(2) 0.0069(2) 0.0036(2)
C24 0.0135(2) 0.0209(2) 0.0221(2) -0.0065(2) 0.0053(2) -0.0035(2)
C29 0.0200(2) 0.0194(2) 0.0149(2) 0.0086(2) -0.0042(2) -0.0013(2)
C101 0.0118(2) 0.0132(2) 0.0128(2) -0.00001(13) 0.00030(10) -0.00050(10)
C102 0.0155(2) 0.0129(2) 0.0133(2) -0.00120(10) 0.00060(10) -0.00070(10)
C103 0.0170(2) 0.0167(2) 0.0134(2) -0.00170(10) -0.00006(14) 0.00120(10)
C104 0.0150(2) 0.0212(2) 0.0163(2) 0.0024(2) 0.00030(10) 0.0036(2)
C105 0.0171(2) 0.0218(2) 0.0174(2) 0.0072(2) 0.0019(2) 0.0015(2)
C106 0.0161(2) 0.0183(2) 0.0145(2) 0.0050(2) 0.00100(10) -0.00090(10)
C107 0.0135(2) 0.0130(2) 0.0137(2) 0.00040(10) 0.00080(10) -0.00040(10)
C108 0.0147(2) 0.0175(2) 0.0186(2) -0.0018(2) 0.00370(10) -0.0017(2)
C109 0.0154(2) 0.0242(2) 0.0230(2) 0.0002(2) 0.0063(2) -0.0025(2)
C110 0.0201(2) 0.0209(2) 0.0209(2) 0.0041(2) 0.0054(2) -0.0026(2)
C111 0.0209(2) 0.0161(2) 0.0212(2) 0.0019(2) 0.0029(2) -0.0044(2)
C112 0.0154(2) 0.0150(2) 0.0196(2) -0.00002(15) 0.00110(10) -0.0038(2)
C113 0.0174(2) 0.0147(2) 0.0147(2) -0.00260(10) 0.00320(10) -0.00120(10)
C114 0.0304(3) 0.0176(2) 0.0199(2) -0.0004(2) 0.0064(2) 0.0031(2)
C115 0.0452(4) 0.0206(2) 0.0197(2) -0.0103(2) 0.0090(2) 0.0005(2)
C116 0.0383(3) 0.0331(3) 0.0176(2) -0.0220(3) 0.0082(2) -0.0064(2)
C117 0.0225(2) 0.0395(3) 0.0231(2) -0.0154(2) 0.0066(2) -0.0046(2)
C118 0.0159(2) 0.0264(2) 0.0213(2) -0.0056(2) 0.0039(2) -0.0011(2)
C119 0.0134(2) 0.0137(2) 0.0141(2) 0.00040(10) -0.00080(10) -0.00170(10)
C120 0.0202(2) 0.0148(2) 0.0179(2) -0.0031(2) -0.0035(2) 0.0009(2)
C121 0.0224(2) 0.0156(2) 0.0254(2) -0.0032(2) -0.0058(2) -0.0016(2)
C122 0.0205(2) 0.0215(2) 0.0253(2) 0.00015(18) -0.0039(2) -0.0094(2)
C123 0.0183(2) 0.0294(3) 0.0185(2) -0.0005(2) 0.0010(2) -0.0105(2)
C124 0.0148(2) 0.0233(2) 0.0150(2) -0.0007(2) 0.00210(10) -0.0053(2)
C125 0.0244(3) 0.0296(3) 0.0265(3) -0.0003(2) 0.0022(2) 0.0074(2)
C126 0.0155(2) 0.0228(2) 0.0202(2) 0.0047(2) 0.0030(2) -0.0006(2)
C127 0.0496(5) 0.0811(7) 0.0275(3) 0.0498(5) 0.0074(3) -0.0005(4)

loop_
_atom_type_symbol
_atom_type_description
_atom_type_scat_dispersion_real
_atom_type_scat_dispersion_imag
_atom_type_scat_source
C C 0.003 0.002 'Clementi & Roetti 1974. Atomic Data & Nuclear Data Tables. 14, 177'
H H 0.000 0.000 'Clementi & Roetti 1974. Atomic Data & Nuclear Data Tables. 14, 177'
B B 0.001 0.001 'Clementi & Roetti 1974. Atomic Data & Nuclear Data Tables. 14, 177'
N N 0.006 0.003 'Clementi & Roetti 1974. Atomic Data & Nuclear Data Tables. 14, 177'
O O 0.011 0.003 'Clementi & Roetti 1974. Atomic Data & Nuclear Data Tables. 14, 177'
Co Co 0.349 0.972 'Clementi & Roetti 1974. Atomic Data & Nuclear Data Tables. 14, 177'

loop_
_exptl_crystal_face_index_h
_exptl_crystal_face_index_k
_exptl_crystal_face_index_l
_exptl_crystal_face_perp_dist
-32 -1 1 0.0850
15 -16 -17 0.1357
16 17 -16 0.1350
32 1 -1 0.0996
13 -14 17 0.1518
16 -1 -22 0.1326
-15 16 17 0.1206
-15 15 -16 0.1605
-17 -15 17 0.1225

loop_
_geom_angle_atom_site_label_1
_geom_angle_atom_site_label_2
_geom_angle_atom_site_label_3
_geom_angle
CO1 O1 CO2 104.35(2)
CO1 O1 C1 128.74(4)
CO1 O5 C24 118.78(3)
CO1 O5 H01 122.9(8)
CO1 N1 C7 107.54(3)
CO1 N1 C10 118.41(3)
CO1 N1 C23 105.23(3)
CO2 O1 C1 126.60(4)
CO2 O6 C29 118.27(3)
CO2 O6 H02 121.0(8)
CO2 N4 C13 105.22(3)
CO2 N4 C12 107.53(3)
CO2 N4 C15 117.02(4)
B C101 C102 124.89(6)
B C101 C106 119.31(4)
B C119 C124 124.45(4)
B C119 C120 120.15(4)
B C107 C108 124.56(4)
B C107 C112 120.40(5)
B C113 C114 121.51(5)
B C113 C118 123.56(6)
O1 CO2 O6 109.80(2)
O1 CO2 N4 89.340(10)
O1 CO1 O5 89.030(10)
O1 CO1 N1 89.080(10)
O1 C1 C6 120.40(4)
O1 C1 C2 120.59(5)
O5 CO1 N1 88.140(10)
O5 C24 H24B 109.2(6)
O5 C24 H24A 109.5(5)
O6 CO2 N4 76.630(10)
O6 C29 C13 108.01(4)
O6 C29 H29B 110.1(5)
O6 C29 H29A 109.1(5)
O8 C126 C127 120.23(6)
O8 C126 C125 121.45(7)
N1 C7 C2 114.02(5)
N1 C7 H7B 107.1(5)
N1 C7 H7A 109.1(5)
N1 C10 H10A 109.3(5)
N1 C10 H10B 109.4(5)
N1 C10 H10C 109.8(5)
N1 C23 H23A 106.7(5)
N1 C23 H23B 110.1(5)
N4 C13 C29 111.47(4)
N4 C13 H13B 105.9(5)
N4 C13 H13A 110.8(5)
N4 C12 C6 113.76(4)
N4 C12 H12A 106.6(5)
N4 C12 H12B 108.8(5)
N4 C15 H15C 110.1(5)
N4 C15 H15A 110.1(5)
N4 C15 H15B 108.9(5)
C1 C6 C12 118.93(5)
C1 C6 C5 119.98(5)
C1 C2 C7 120.13(4)
C1 C2 C3 119.44(5)
C2 C1 C6 119.01(4)
C2 C7 H7B 108.9(5)
C2 C7 H7A 109.0(5)
C2 C3 C4 122.41(5)
C2 C3 H3 117.9(6)
C3 C2 C7 120.31(5)
C3 C4 C5 117.56(5)
C3 C4 C11 120.10(5)
C4 C5 C6 121.61(4)
C4 C5 H5 119.9(6)
C4 C3 H3 119.7(6)
C4 C11 H11C 110.7(6)
C4 C11 H11A 111.9(6)
C4 C11 H11B 109.7(6)
C5 C4 C11 122.34(6)
C5 C6 C12 121.04(4)
C6 C12 H12A 109.1(5)
C6 C12 H12B 109.7(5)
C6 C5 H5 118.5(6)
C7 N1 C10 109.01(3)
C7 N1 C23 108.57(4)
C10 N1 C23 107.72(4)
C12 N4 C13 108.74(4)
C12 N4 C15 109.23(4)
C13 N4 C15 108.81(4)
C13 C29 H29B 109.2(5)
C13 C29 H29A 111.1(5)
C24 O5 H01 109.5(7)
C29 O6 H02 107.1(7)
C29 C13 H13B 110.6(5)
C29 C13 H13A 109.2(5)
C101 C102 C103 122.43(6)
C101 C102 H102 118.5(6)
C101 C106 C105 122.89(5)
C101 C106 H106 118.3(6)
C101 B C119 107.58(4)
C101 B C107 110.39(4)
C101 B C113 108.01(4)
C102 C101 C106 115.60(4)
C102 C103 C104 120.09(5)
C102 C103 H103 120.1(6)
C103 C104 C105 119.22(5)
C103 C104 H104 120.3(6)
C103 C102 H102 119.1(6)
C104 C103 H103 119.8(6)
C104 C105 C106 119.72(4)
C104 C105 H105 120.1(6)
C105 C106 H106 118.8(6)
C105 C104 H104 120.4(6)
C106 C105 H105 120.2(6)
C107 C108 C109 122.62(5)
C107 C108 H108 119.8(6)
C107 C112 C111 123.00(6)
C107 C112 H112 118.8(6)
C107 B C119 111.57(3)
C107 B C113 109.17(4)
C108 C107 C112 115.03(5)
C108 C109 C110 120.57(7)
C108 C109 H109 119.7(6)
C109 C110 C111 118.51(6)
C109 C110 H110 120.7(6)
C109 C108 H108 117.6(6)
C110 C109 H109 119.7(6)
C110 C111 C112 120.25(7)
C110 C111 H111 120.4(6)
C111 C110 H110 120.8(7)
C111 C112 H112 118.1(6)
C112 C111 H111 119.3(6)
C113 C114 C115 122.87(6)
C113 C114 H114 117.3(7)
C113 C118 C117 123.30(7)
C113 C118 H118 119.8(6)
C113 B C119 110.04(4)
C114 C113 C118 114.90(6)
C114 C115 C116 120.09(9)
C114 C115 H115 118.7(7)
C115 C116 C117 118.98(7)
C115 C116 H116 116.1(7)
C115 C114 H114 119.8(7)
C116 C117 C118 119.85(7)
C116 C117 H117 125.2(6)
C116 C115 H115 121.2(7)
C117 C116 H116 124.8(8)
C117 C118 H118 116.9(6)
C118 C117 H117 114.9(6)
C119 C124 C123 122.64(5)
C119 C124 H124 119.0(6)
C119 C120 C121 122.89(5)
C119 C120 H120 118.6(6)
C120 C119 C124 115.38(5)
C120 C121 C122 120.01(5)
C120 C121 H121 118.9(6)
C121 C120 H120 118.5(6)
C121 C122 C123 118.82(6)
C121 C122 H122 120.9(6)
C122 C123 C124 120.26(7)
C122 C123 H123 119.8(6)
C122 C121 H121 121.1(7)
C123 C122 H122 120.3(6)
C123 C124 H124 118.4(6)
C124 C123 H123 120.0(6)
C125 C126 C127 118.31(6)
C126 C127 H129 113.4(9)
C126 C127 H128 105.0(10)
C126 C127 H130 103.0(10)
C126 C125 H127 108.4(7)
C126 C125 H126 108.9(7)
C126 C125 H125 107.2(8)
H1 O7 H2 106.0(10)
H7A C7 H7B 108.6(7)
H10A C10 H10B 108.2(7)
H10A C10 H10C 111.0(8)
H10B C10 H10C 109.0(7)
H11A C11 H11C 105.0(9)
H11A C11 H11B 107.2(9)
H11B C11 H11C 112.2(9)
H12A C12 H12B 108.7(7)
H13A C13 H13B 108.9(7)
H15A C15 H15C 110.1(7)
H15A C15 H15B 108.2(7)
H15B C15 H15C 109.5(7)
H23A C23 H23B 109.0(7)
H24A C24 H24B 110.1(8)
H29A C29 H29B 109.4(7)
H125 C125 H127 114.0(10)
H125 C125 H126 107.0(10)
H126 C125 H127 111.6(10)
H128 C127 H129 115.0(10)
H128 C127 H130 116(2)
H129 C127 H130 104.0(10)

loop_
_geom_bond_atom_site_label_1
_geom_bond_atom_site_label_2
_geom_bond_distance
CO1 O1 2.0526(3)
CO1 O5 2.1360(3)
CO1 N1 2.2176(4)
CO2 O1 2.0377(3)
CO2 O6 2.1341(4)
CO2 N4 2.2213(4)
B C101 1.6455(7)
B C119 1.6497(7)
B C107 1.6533(7)
B C113 1.6553(7)
O1 C1 1.3364(5)
O5 C24 1.4340(6)
O5 H01 0.930(10)
O6 C29 1.4346(6)
O6 H02 0.930(10)
O7 H2 0.910(10)
O7 H1 0.930(10)
O8 C126 1.2238(7)
N1 C7 1.4956(6)
N1 C10 1.4765(6)
N1 C23 1.4814(6)
N4 C13 1.4821(6)
N4 C12 1.4925(6)
N4 C15 1.4733(6)
C1 C6 1.4100(6)
C1 C2 1.4114(6)
C2 C7 1.5045(6)
C2 C3 1.3933(6)
C3 C4 1.4005(7)
C3 H3 1.045(9)
C4 C5 1.3974(7)
C4 C11 1.5070(7)
C5 C6 1.4008(6)
C5 H5 1.050(9)
C6 C12 1.5027(6)
C7 H7B 1.050(8)
C7 H7A 1.061(9)
C10 H10A 1.053(9)
C10 H10B 1.055(9)
C10 H10C 1.064(9)
C11 H11C 1.050(10)
C11 H11A 1.060(10)
C11 H11B 1.060(10)
C12 H12A 1.060(8)
C12 H12B 1.070(9)
C13 C29 1.5219(7)
C13 H13B 1.055(9)
C13 H13A 1.064(9)
C15 H15C 1.053(9)
C15 H15A 1.053(9)
C15 H15B 1.055(9)
C23 H23A 1.059(9)
C23 H23B 1.063(9)
C24 H24B 1.051(10)
C24 H24A 1.070(9)
C29 H29B 1.047(9)
C29 H29A 1.069(9)
C101 C102 1.4051(6)
C101 C106 1.4108(7)
C102 C103 1.4017(7)
C102 H102 1.043(9)
C103 C104 1.3929(7)
C103 H103 1.051(9)
C104 C105 1.3964(7)
C104 H104 1.053(10)
C105 C106 1.3949(7)
C105 H105 1.059(10)
C106 H106 1.054(9)
C107 C108 1.4089(7)
C107 C112 1.4124(7)
C108 C109 1.4019(7)
C108 H108 1.059(9)
C109 C110 1.3935(8)
C109 H109 1.050(10)
C110 C111 1.3943(8)
C110 H110 1.045(10)
C111 C112 1.3984(7)
C111 H111 1.052(9)
C112 H112 1.052(9)
C113 C114 1.4064(8)
C113 C118 1.4092(8)
C114 C115 1.4015(8)
C114 H114 1.070(10)
C115 C116 1.3950(10)
C115 H115 1.040(10)
C116 C117 1.3910(10)
C116 H116 1.050(10)
C117 C118 1.3981(8)
C117 H117 1.049(9)
C118 H118 1.057(10)
C119 C124 1.4068(7)
C119 C120 1.4127(7)
C120 C121 1.3965(7)
C120 H120 1.057(9)
C121 C122 1.3990(9)
C121 H121 1.050(10)
C122 C123 1.3949(9)
C122 H122 1.059(10)
C123 C124 1.4017(7)
C123 H123 1.051(10)
C124 H124 1.056(9)
C125 C126 1.4931(8)
C125 H127 1.040(10)
C125 H126 1.050(10)
C125 H125 1.050(10)
C126 C127 1.4749(9)
C127 H129 1.07(2)
C127 H128 1.07(2)
C127 H130 1.10(2)

loop_
_geom_torsion_atom_site_label_1
_geom_torsion_atom_site_label_2
_geom_torsion_atom_site_label_3
_geom_torsion_atom_site_label_4
_geom_torsion
CO1 O1 CO2 O6 -84.980(10)
CO1 O1 CO2 N4 -160.500(10)
CO1 O1 C1 C6 146.53(3)
CO1 O1 C1 C2 -33.61(3)
CO1 O5 C24 H24B 106.4(6)
CO1 O5 C24 H24A -133.0(7)
CO1 N1 C7 C2 -68.64(3)
CO1 N1 C7 H7B 51.8(5)
CO1 N1 C7 H7A 169.2(6)
CO1 N1 C10 H10A -59.2(5)
CO1 N1 C10 H10B 59.2(5)
CO1 N1 C10 H10C 178.8(7)
CO1 N1 C23 H23A 69.7(5)
CO1 N1 C23 H23B -172.1(7)
CO2 O1 CO1 O5 115.17(2)
CO2 O1 CO1 N1 -156.670(10)
CO2 O1 C1 C6 -40.90(3)
CO2 O1 C1 C2 138.95(3)
CO2 O6 C29 C13 -14.37(3)
CO2 O6 C29 H29B -133.5(7)
CO2 O6 C29 H29A 106.5(5)
CO2 N4 C13 C29 -49.23(3)
CO2 N4 C13 H13B 71.1(5)
CO2 N4 C13 H13A -171.0(7)
CO2 N4 C12 C6 -67.51(3)
CO2 N4 C12 H12A 52.8(5)
CO2 N4 C12 H12B 169.8(6)
CO2 N4 C15 H15C -179.3(7)
CO2 N4 C15 H15A 59.2(5)
CO2 N4 C15 H15B -59.3(5)
B C101 C102 C103 172.52(5)
B C101 C102 H102 -6.4(5)
B C101 C106 C105 -172.96(5)
B C101 C106 H106 5.6(5)
B C119 C124 C123 -178.53(5)
B C119 C124 H124 2.6(5)
B C119 C120 C121 178.91(5)
B C119 C120 H120 -0.2(5)
B C107 C108 C109 -179.64(5)
B C107 C108 H108 2.6(5)
B C107 C112 C111 178.93(5)
B C107 C112 H112 -3.2(5)
B C113 C114 C115 178.48(6)
B C113 C114 H114 -1.5(6)
B C113 C118 C117 -177.31(6)
B C113 C118 H118 1.9(5)
O1 CO2 O6 C29 -93.53(3)
O1 CO2 O6 H02 41.9(7)
O1 CO2 N4 C13 141.12(3)
O1 CO2 N4 C12 25.33(3)
O1 CO2 N4 C15 -97.95(3)
O1 CO1 O5 C24 -165.42(3)
O1 CO1 O5 H01 -21.4(7)
O1 CO1 N1 C7 30.23(3)
O1 CO1 N1 C10 -93.77(3)
O1 CO1 N1 C23 145.84(3)
O1 C1 C6 C12 -2.90(4)
O1 C1 C6 C5 179.62(5)
O1 C1 C2 C7 -3.69(4)
O1 C1 C2 C3 -179.81(5)
O5 CO1 O1 C1 -70.98(3)
O5 CO1 N1 C7 119.29(3)
O5 CO1 N1 C10 -4.72(3)
O5 CO1 N1 C23 -125.11(3)
O6 CO2 O1 C1 101.00(3)
O6 CO2 N4 C13 30.58(3)
O6 CO2 N4 C12 -85.21(3)
O6 CO2 N4 C15 151.51(3)
O6 C29 C13 N4 42.87(4)
O6 C29 C13 H13B -74.6(5)
O6 C29 C13 H13A 165.6(6)
O8 C126 C127 H129 -3.2(9)
O8 C126 C127 H128 -130.0(10)
O8 C126 C127 H130 108.0(10)
O8 C126 C125 H127 -142.2(7)
O8 C126 C125 H126 -20.5(7)
O8 C126 C125 H125 94.7(8)
N1 CO1 O1 C1 17.18(3)
N1 CO1 O5 C24 105.47(3)
N1 CO1 O5 H01 -110.5(7)
N1 C7 C2 C1 61.51(3)
N1 C7 C2 C3 -122.41(5)
N4 CO2 O1 C1 25.48(3)
N4 CO2 O6 C29 -9.17(3)
N4 CO2 O6 H02 126.2(7)
N4 C13 C29 H29B 162.5(6)
N4 C13 C29 H29A -76.8(5)
N4 C12 C6 C1 63.97(3)
N4 C12 C6 C5 -118.57(4)
C1 C6 C12 H12A -54.9(5)
C1 C6 C12 H12B -173.9(6)
C1 C6 C5 C4 0.16(4)
C1 C6 C5 H5 179.3(7)
C1 C2 C7 H7B -58.0(5)
C1 C2 C7 H7A -176.3(6)
C1 C2 C3 C4 0.22(4)
C1 C2 C3 H3 179.5(7)
C2 C1 C6 C12 177.25(4)
C2 C1 C6 C5 -0.23(4)
C2 C7 N1 C10 60.90(4)
C2 C7 N1 C23 177.99(4)
C2 C3 C4 C5 -0.30(4)
C2 C3 C4 C11 179.11(5)
C3 C2 C1 C6 0.05(4)
C3 C2 C7 H7B 118.1(6)
C3 C2 C7 H7A -0.2(5)
C3 C4 C5 C6 0.10(4)
C3 C4 C5 H5 -179.0(7)
C3 C4 C11 H11C 58.2(6)
C3 C4 C11 H11A 174.9(7)
C3 C4 C11 H11B -66.2(6)
C4 C5 C6 C12 -177.27(5)
C4 C3 C2 C7 -175.89(5)
C5 C4 C3 H3 -179.6(7)
C5 C4 C11 H11C -122.4(8)
C5 C4 C11 H11A -5.7(6)
C5 C4 C11 H11B 113.2(7)
C5 C6 C12 H12A 122.6(6)
C5 C6 C12 H12B 3.6(5)
C6 C1 C2 C7 176.17(4)
C6 C12 N4 C13 179.04(4)
C6 C12 N4 C15 60.42(4)
C6 C5 C4 C11 -179.29(5)
C7 N1 C10 H10A 177.5(7)
C7 N1 C10 H10B -64.1(5)
C7 N1 C10 H10C 55.5(5)
C7 N1 C23 H23A -175.4(7)
C7 N1 C23 H23B -57.2(6)
C7 C2 C3 H3 3.4(5)
C10 N1 C7 H7B -178.6(6)
C10 N1 C7 H7A -61.2(5)
C10 N1 C23 H23A -57.5(5)
C10 N1 C23 H23B 60.7(5)
C11 C4 C5 H5 1.6(5)
C11 C4 C3 H3 -0.2(5)
C12 N4 C13 C29 65.73(4)
C12 N4 C13 H13B -174.0(7)
C12 N4 C13 H13A -56.1(5)
C12 N4 C15 H15C 58.3(5)
C12 N4 C15 H15A -63.2(5)
C12 N4 C15 H15B 178.3(7)
C12 C6 C5 H5 1.9(5)
C13 N4 C12 H12A -60.7(5)
C13 N4 C12 H12B 56.4(5)
C13 N4 C15 H15C -60.3(5)
C13 N4 C15 H15A 178.2(7)
C13 N4 C15 H15B 59.7(6)
C13 C29 O6 H02 -155.3(8)
C15 N4 C13 C29 -175.39(4)
C15 N4 C13 H13B -55.1(5)
C15 N4 C13 H13A 62.8(5)
C15 N4 C12 H12A -179.3(6)
C15 N4 C12 H12B -62.2(5)
C23 N1 C7 H7B -61.5(5)
C23 N1 C7 H7A 55.8(5)
C23 N1 C10 H10A 59.9(5)
C23 N1 C10 H10B 178.3(7)
C23 N1 C10 H10C -62.1(5)
C101 C102 C103 C104 0.66(4)
C101 C102 C103 H103 -179.6(7)
C101 C106 C105 C104 -0.39(5)
C101 C106 C105 H105 179.8(7)
C101 B C119 C124 128.17(5)
C101 B C119 C120 -49.94(4)
C101 B C107 C108 98.16(4)
C101 B C107 C112 -80.64(4)
C101 B C113 C114 162.93(4)
C101 B C113 C118 -18.98(4)
C102 C101 C106 C105 2.11(4)
C102 C101 C106 H106 -179.4(7)
C102 C101 B C119 141.71(4)
C102 C101 B C107 19.75(4)
C102 C101 B C113 -99.54(4)
C102 C103 C104 C105 1.19(5)
C102 C103 C104 H104 -179.1(8)
C103 C104 C105 C106 -1.31(5)
C103 C104 C105 H105 178.5(7)
C103 C102 C101 C106 -2.24(4)
C104 C103 C102 H102 179.6(7)
C104 C105 C106 H106 -178.9(7)
C105 C104 C103 H103 -178.5(7)
C106 C101 C102 H102 178.8(7)
C106 C101 B C119 -43.71(4)
C106 C101 B C107 -165.67(4)
C106 C101 B C113 75.04(4)
C106 C105 C104 H104 178.9(8)
C107 C108 C109 C110 0.91(5)
C107 C108 C109 H109 -177.6(8)
C107 C112 C111 C110 0.64(5)
C107 C112 C111 H111 178.7(7)
C107 B C119 C124 -110.62(4)
C107 B C119 C120 71.28(4)
C107 B C113 C114 42.87(4)
C107 B C113 C118 -139.04(4)
C108 C107 C112 C111 0.03(5)
C108 C107 C112 H112 177.9(7)
C108 C107 B C119 -21.41(4)
C108 C107 B C113 -143.25(4)
C108 C109 C110 C111 -0.21(5)
C108 C109 C110 H110 -178.2(8)
C109 C110 C111 C112 -0.53(5)
C109 C110 C111 H111 -178.6(7)
C109 C108 C107 C112 -0.79(5)
C110 C109 C108 H108 178.7(7)
C110 C111 C112 H112 -177.3(7)
C111 C110 C109 H109 178.3(8)
C112 C107 C108 H108 -178.6(7)
C112 C107 B C119 159.79(4)
C112 C107 B C113 37.95(4)
C112 C111 C110 H110 177.4(8)
C113 C114 C115 C116 -1.06(5)
C113 C114 C115 H115 -179.9(8)
C113 C118 C117 C116 -1.20(5)
C113 C118 C117 H117 177.0(7)
C113 B C119 C124 10.72(4)
C113 B C119 C120 -167.39(4)
C114 C113 C118 C117 0.90(5)
C114 C113 C118 H118 -179.9(7)
C114 C113 B C119 -79.89(4)
C114 C115 C116 C117 0.75(7)
C114 C115 C116 H116 178.3(8)
C115 C116 C117 C118 0.32(6)
C115 C116 C117 H117 -177.7(7)
C115 C114 C113 C118 0.23(5)
C116 C117 C118 H118 179.6(7)
C116 C115 C114 H114 179.0(9)
C117 C116 C115 H115 179.6(8)
C118 C113 C114 H114 -179.8(9)
C118 C113 B C119 98.20(4)
C118 C117 C116 H116 -177.0(8)
C119 C124 C123 C122 -0.07(5)
C119 C124 C123 H123 -179.1(8)
C119 C120 C121 C122 -0.54(5)
C119 C120 C121 H121 178.8(8)
C120 C119 C124 C123 -0.34(5)
C120 C119 C124 H124 -179.2(7)
C120 C121 C122 C123 0.09(5)
C120 C121 C122 H122 179.5(8)
C121 C120 C119 C124 0.64(5)
C121 C122 C123 C124 0.19(5)
C121 C122 C123 H123 179.3(8)
C122 C123 C124 H124 178.8(7)
C122 C121 C120 H120 178.6(7)
C123 C122 C121 H121 -179.2(8)
C124 C119 C120 H120 -178.4(7)
C124 C123 C122 H122 -179.2(8)
C125 C126 C127 H129 178.0(10)
C125 C126 C127 H128 51.0(10)
C125 C126 C127 H130 -71.0(10)
C127 C126 C125 H127 36.8(7)
C127 C126 C125 H126 158.5(7)
C127 C126 C125 H125 -86.3(8)
H13A C13 C29 H29B -74.8(7)
H13A C13 C29 H29A 46.0(8)
H13B C13 C29 H29B 45.0(8)
H13B C13 C29 H29A 165.7(7)
H24A C24 O5 H01 78.6(8)
H24B C24 O5 H01 -42.0(9)
H29A C29 O6 H02 -34.4(9)
H29B C29 O6 H02 85.6(8)
H102 C102 C103 H103 -0.7(8)
H103 C103 C104 H104 1.2(8)
H104 C104 C105 H105 -1.3(8)
H105 C105 C106 H106 1.3(8)
H108 C108 C109 H109 0.3(8)
H109 C109 C110 H110 0.3(9)
H110 C110 C111 H111 -0.6(9)
H111 C111 C112 H112 0.8(8)
H114 C114 C115 H115 0.1(10)
H115 C115 C116 H116 -2.8(10)
H116 C116 C117 H117 5.0(9)
H117 C117 C118 H118 -2.2(8)
H120 C120 C121 H121 -2.1(8)
H121 C121 C122 H122 0.2(9)
H122 C122 C123 H123 -0.2(9)
H123 C123 C124 H124 -0.3(9)
